data_4330047
loop_
_publ_author_name
'Rakesh Kumar Gupta'
'Rampal Pandey'
'Roopshikha Singh'
'Nitin Srivastava'
'Biswajit Maiti'
'Satyen Saha'
'Peizhou Li'
'Qiang Xu'
'Daya Shankar Pandey'

_publ_section_title
;
 Heteroleptic Dipyrrinato Complexes Containing 5-Ferrocenyldipyrromethene
 and Dithiocarbamates as Coligands: Selective Chromogenic and Redox Probes
;
_journal_name_full 'Inorganic Chemistry'
_journal_page_first 8916
_journal_page_last 8930
_journal_paper_doi 10.1021/ic300900m
_journal_volume 51
_journal_year 2012
_chemical_formula_moiety 'C24 H25 Fe N3 Pd S2'
_chemical_formula_sum 'C24 H25 Fe N3 Pd S2'
_chemical_formula_weight 581.84
_chemical_name_systematic
; 
 ? 
;
_space_group_IT_number 14
_symmetry_cell_setting monoclinic
_symmetry_space_group_name_Hall '-P 2ybc'
_symmetry_space_group_name_H-M 'P 1 21/c 1'
_atom_sites_solution_hydrogens geom
_atom_sites_solution_primary direct
_atom_sites_solution_secondary difmap
_audit_creation_method SHELXL-97
_cell_angle_alpha 90.00
_cell_angle_beta 95.75(3)
_cell_angle_gamma 90.00
_cell_formula_units_Z 4
_cell_length_a 13.696(3)
_cell_length_b 14.344(3)
_cell_length_c 13.845(3)
_cell_measurement_reflns_used 4762
_cell_measurement_temperature 153(2)
_cell_measurement_theta_max 25.000
_cell_measurement_theta_min 3.989
_cell_volume 2706.2(10)
_computing_cell_refinement PROCESS-AUTO
_computing_data_collection 'Rigaku IP'
_computing_data_reduction PROCESS-AUTO
_computing_molecular_graphics
;
PLATON (Spek, 2003), ORTEPIII (Burnett & Johnson, 1996) and
ORTEP-3 for
Windows (Farrugia, 1997)
;
_computing_publication_material 'publCIF Westrip, S. P. (2008)'
_computing_structure_refinement 'SHELXL97 (Sheldrick, 1997)'
_computing_structure_solution 'SHELXS97 (Sheldrick, 1997)'
_diffrn_ambient_temperature 153(2)
_diffrn_measured_fraction_theta_full 0.989
_diffrn_measured_fraction_theta_max 0.989
_diffrn_measurement_device_type 'Rigaku ip'
_diffrn_measurement_method '\f and \w'
_diffrn_radiation_monochromator graphite
_diffrn_radiation_source 'fine-focus sealed tube'
_diffrn_radiation_type MoK\a
_diffrn_radiation_wavelength 0.71073
_diffrn_reflns_av_R_equivalents 0.0900
_diffrn_reflns_av_sigmaI/netI 0.0801
_diffrn_reflns_limit_h_max 16
_diffrn_reflns_limit_h_min -16
_diffrn_reflns_limit_k_max 17
_diffrn_reflns_limit_k_min -16
_diffrn_reflns_limit_l_max 16
_diffrn_reflns_limit_l_min -16
_diffrn_reflns_number 18681
_diffrn_reflns_theta_full 25.00
_diffrn_reflns_theta_max 25.00
_diffrn_reflns_theta_min 2.99
_diffrn_standards_interval_time 60
_diffrn_standards_number 6019
_exptl_absorpt_coefficient_mu 1.369
_exptl_absorpt_correction_T_max 0.803
_exptl_absorpt_correction_T_min 0.744
_exptl_absorpt_correction_type multi-scan
_exptl_absorpt_process_details '(SADABS; Sheldrick, 1998)'
_exptl_crystal_colour red
_exptl_crystal_density_diffrn 1.428
_exptl_crystal_density_meas ?
_exptl_crystal_description block
_exptl_crystal_F_000 1176
_exptl_crystal_size_max 0.24
_exptl_crystal_size_mid 0.18
_exptl_crystal_size_min 0.16
_refine_diff_density_max 0.659
_refine_diff_density_min -0.512
_refine_diff_density_rms 0.108
_refine_ls_extinction_method none
_refine_ls_goodness_of_fit_ref 1.028
_refine_ls_hydrogen_treatment riding
_refine_ls_matrix_type full
_refine_ls_number_parameters 357
_refine_ls_number_reflns 4710
_refine_ls_number_restraints 29
_refine_ls_restrained_S_all 1.030
_refine_ls_R_factor_all 0.1093
_refine_ls_R_factor_gt 0.0615
_refine_ls_shift/su_max 0.015
_refine_ls_shift/su_mean 0.002
_refine_ls_structure_factor_coef Fsqd
_refine_ls_weighting_details 'calc w=1/[\s^2^(Fo^2^)+(0.0872P)^2^+2.0528P] where P=(Fo^2^+2Fc^2^)/3'
_refine_ls_weighting_scheme calc
_refine_ls_wR_factor_gt 0.1503
_refine_ls_wR_factor_ref 0.1743
_reflns_number_gt 2947
_reflns_number_total 4710
_reflns_threshold_expression >2sigma(I)
_cod_data_source_file ic300900m_si_002_3.cif
_cod_data_source_block 4
_cod_depositor_comments
;
The following automatic conversions were performed:

'_exptl_crystal_density_meas' value 'none' was changed to '?' - the
value is perceived as not measured.

Automatic conversion script
Id: cif_fix_values 3008 2015-01-20 13:52:24Z robertas 
;
_cod_original_cell_volume 2706.3(9)
_cod_database_code 4330047

loop_
_symmetry_equiv_pos_as_xyz
'x, y, z'
'-x, y+1/2, -z+1/2'
'-x, -y, -z'
'x, -y-1/2, z-1/2'

loop_
_atom_site_label
_atom_site_type_symbol
_atom_site_fract_x
_atom_site_fract_y
_atom_site_fract_z
_atom_site_U_iso_or_equiv
_atom_site_adp_type
_atom_site_occupancy
_atom_site_symmetry_multiplicity
_atom_site_calc_flag
_atom_site_refinement_flags
_atom_site_disorder_assembly
_atom_site_disorder_group
Pd1 Pd 0.68977(4) 0.17030(4) 0.76011(5) 0.0497(2) Uani 0.550(8) 1 d P A 1
Fe2 Fe 0.96751(8) -0.18959(8) 0.68133(8) 0.0506(3) Uani 1 1 d . A .
N1 N 0.7611(4) 0.0871(4) 0.8606(5) 0.0491(16) Uani 1 1 d . . .
N2 N 0.7699(4) 0.1152(4) 0.6603(5) 0.0477(15) Uani 1 1 d . . .
C4 C 0.8363(5) 0.0228(5) 0.8498(5) 0.0423(17) Uani 1 1 d . A .
C5 C 0.8701(5) 0.0010(5) 0.7608(5) 0.0416(17) Uani 1 1 d . . .
C6 C 0.8409(5) 0.0447(5) 0.6712(6) 0.0443(17) Uani 1 1 d . A .
C1 C 0.7523(6) 0.0927(6) 0.9564(6) 0.063(2) Uani 1 1 d . A .
H1 H 0.7069 0.1300 0.9838 0.076 Uiso 1 1 calc R . .
C3 C 0.8725(6) -0.0084(6) 0.9427(6) 0.053(2) Uani 1 1 d . . .
H3 H 0.9231 -0.0511 0.9564 0.064 Uiso 1 1 calc R A .
C7 C 0.8728(6) 0.0274(6) 0.5785(6) 0.055(2) Uani 1 1 d . . .
H7 H 0.9190 -0.0167 0.5641 0.066 Uiso 1 1 calc R A .
C2 C 0.8209(7) 0.0346(7) 1.0096(6) 0.065(2) Uani 1 1 d . A .
H2 H 0.8295 0.0270 1.0766 0.078 Uiso 1 1 calc R . .
C9 C 0.7600(6) 0.1397(6) 0.5666(6) 0.060(2) Uani 1 1 d . A .
H9 H 0.7170 0.1853 0.5402 0.072 Uiso 1 1 calc R . .
C8 C 0.8226(7) 0.0879(7) 0.5134(6) 0.068(2) Uani 1 1 d . A .
H8 H 0.8292 0.0931 0.4474 0.081 Uiso 1 1 calc R . .
C14 C 1.0392(6) -0.0675(6) 0.7188(6) 0.053(2) Uani 1 1 d . . .
H14 H 1.0568 -0.0191 0.6737 0.063 Uiso 1 1 calc R A .
C11 C 0.9528(6) -0.1554(6) 0.8208(6) 0.059(2) Uani 1 1 d . . .
H11 H 0.9017 -0.1781 0.8595 0.070 Uiso 1 1 calc R A .
C10 C 0.9487(5) -0.0721(5) 0.7645(5) 0.0487(19) Uani 1 1 d . A .
C13 C 1.0983(6) -0.1459(7) 0.7505(6) 0.065(2) Uani 1 1 d . A .
H13 H 1.1636 -0.1606 0.7316 0.078 Uiso 1 1 calc R . .
C12 C 1.0458(7) -0.1983(7) 0.8133(6) 0.071(3) Uani 1 1 d . A .
H12 H 1.0685 -0.2563 0.8455 0.085 Uiso 1 1 calc R . .
C18 C 1.0025(7) -0.2783(7) 0.5763(7) 0.072(3) Uani 1 1 d . . .
H18 H 1.0688 -0.2948 0.5615 0.087 Uiso 1 1 calc R A .
C15 C 0.8543(7) -0.2042(8) 0.5749(8) 0.079(3) Uani 1 1 d . . .
H15 H 0.7998 -0.1607 0.5597 0.095 Uiso 1 1 calc R A .
C17 C 0.9476(9) -0.3249(7) 0.6385(9) 0.091(3) Uani 1 1 d . A .
H17 H 0.9695 -0.3795 0.6774 0.109 Uiso 1 1 calc R . .
C19 C 0.9439(8) -0.2048(7) 0.5340(7) 0.072(3) Uani 1 1 d . A .
H19 H 0.9637 -0.1603 0.4859 0.086 Uiso 1 1 calc R . .
C16 C 0.8571(8) -0.2800(8) 0.6413(9) 0.089(3) Uani 1 1 d . A .
H16 H 0.8046 -0.2985 0.6804 0.107 Uiso 1 1 calc R . .
S1' S 0.6060(9) 0.2595(11) 0.8593(13) 0.068(3) Uani 0.450(8) 1 d P A 2
C20 C 0.5259(11) 0.2872(13) 0.7507(13) 0.069(5) Uani 0.550(8) 1 d P A 1
N3 N 0.4430(10) 0.3368(11) 0.7443(10) 0.088(5) Uani 0.550(8) 1 d PDU A 1
S1 S 0.5839(4) 0.2537(4) 0.6519(4) 0.0661(15) Uani 0.550(8) 1 d P A 1
S2' S 0.6352(6) 0.3007(6) 0.6706(5) 0.077(2) Uani 0.450(8) 1 d P A 2
C21 C 0.4012(15) 0.3730(15) 0.6447(14) 0.120(8) Uani 0.550(8) 1 d PDU A 1
H21A H 0.3636 0.4294 0.6518 0.144 Uiso 0.550(8) 1 calc PR A 1
H21B H 0.4538 0.3868 0.6051 0.144 Uiso 0.550(8) 1 calc PR A 1
C22 C 0.3380(17) 0.300(2) 0.600(2) 0.210(17) Uani 0.550(8) 1 d PDU A 1
H22A H 0.3323 0.2500 0.6453 0.246 Uiso 0.550(8) 1 calc PR A 1
H22B H 0.3660 0.2757 0.5437 0.246 Uiso 0.550(8) 1 calc PR A 1
H22C H 0.2741 0.3247 0.5799 0.246 Uiso 0.550(8) 1 calc PR A 1
C23 C 0.3918(14) 0.3625(19) 0.8331(14) 0.103(8) Uani 0.550(8) 1 d PDU A 1
H23A H 0.3233 0.3781 0.8161 0.123 Uiso 0.550(8) 1 calc PR A 1
H23B H 0.3968 0.3132 0.8813 0.123 Uiso 0.550(8) 1 calc PR A 1
C24 C 0.449(5) 0.444(3) 0.866(5) 0.24(5) Uani 0.550(8) 1 d PDU A 1
H24A H 0.5021 0.4521 0.8257 0.255 Uiso 0.550(8) 1 calc PR A 1
H24B H 0.4761 0.4350 0.9320 0.255 Uiso 0.550(8) 1 calc PR A 1
H24C H 0.4083 0.4982 0.8614 0.255 Uiso 0.550(8) 1 calc PR A 1
C20' C 0.5898(16) 0.3430(15) 0.772(2) 0.090(8) Uani 0.450(8) 1 d PD A 2
N3' N 0.5469(18) 0.4260(14) 0.7759(17) 0.124(10) Uani 0.450(8) 1 d PDU A 2
C22' C 0.6418(18) 0.5594(18) 0.746(3) 0.196(19) Uani 0.450(8) 1 d PDU A 2
H22D H 0.6966 0.5209 0.7696 0.145 Uiso 0.450(8) 1 calc PR A 2
H22E H 0.6175 0.5911 0.8002 0.145 Uiso 0.450(8) 1 calc PR A 2
H22F H 0.6624 0.6044 0.7013 0.145 Uiso 0.450(8) 1 calc PR A 2
C21' C 0.566(2) 0.5026(18) 0.699(2) 0.149(12) Uani 0.450(8) 1 d PDU A 2
H21C H 0.5870 0.4745 0.6409 0.178 Uiso 0.450(8) 1 calc PR A 2
H21D H 0.5071 0.5389 0.6816 0.178 Uiso 0.450(8) 1 calc PR A 2
C23' C 0.507(3) 0.460(4) 0.871(3) 0.21(3) Uani 0.450(8) 1 d PDU A 2
H23C H 0.5483 0.4360 0.9265 0.249 Uiso 0.450(8) 1 calc PR A 2
H23D H 0.5090 0.5273 0.8738 0.249 Uiso 0.450(8) 1 calc PR A 2
S2 S 0.5743(7) 0.2336(10) 0.8570(11) 0.070(3) Uani 0.550(8) 1 d P A 1
C24' C 0.408(2) 0.430(2) 0.878(3) 0.102(12) Uani 0.450(8) 1 d PDU A 2
H24D H 0.3637 0.4643 0.8331 0.153 Uiso 0.450(8) 1 calc PR A 2
H24E H 0.3906 0.4402 0.9430 0.153 Uiso 0.450(8) 1 calc PR A 2
H24F H 0.4020 0.3644 0.8633 0.153 Uiso 0.450(8) 1 calc PR A 2
Pd1' Pd 0.68977(4) 0.17030(4) 0.76011(5) 0.0497(2) Uani 0.450(8) 1 d P A 2

loop_
_atom_site_aniso_label
_atom_site_aniso_U_11
_atom_site_aniso_U_22
_atom_site_aniso_U_33
_atom_site_aniso_U_23
_atom_site_aniso_U_13
_atom_site_aniso_U_12
Pd1 0.0491(4) 0.0467(4) 0.0540(4) -0.0024(3) 0.0082(3) 0.0117(3)
Fe2 0.0581(7) 0.0443(7) 0.0498(7) -0.0011(5) 0.0073(5) 0.0128(5)
N1 0.051(4) 0.045(4) 0.053(4) -0.004(3) 0.012(3) 0.003(3)
N2 0.054(4) 0.044(4) 0.044(4) 0.007(3) 0.003(3) 0.005(3)
C4 0.044(4) 0.041(4) 0.043(5) -0.001(3) 0.007(3) 0.003(3)
C5 0.045(4) 0.036(4) 0.043(4) 0.001(3) 0.004(3) -0.001(3)
C6 0.049(4) 0.032(4) 0.052(5) 0.000(3) 0.006(3) -0.001(3)
C1 0.078(6) 0.064(6) 0.051(6) -0.012(4) 0.026(4) 0.011(5)
C3 0.064(5) 0.052(5) 0.043(5) -0.001(4) 0.008(4) 0.015(4)
C7 0.072(5) 0.054(5) 0.041(5) 0.006(4) 0.016(4) 0.024(4)
C2 0.088(6) 0.073(6) 0.035(5) -0.001(4) 0.012(4) 0.008(5)
C9 0.068(5) 0.061(5) 0.051(6) 0.018(4) 0.004(4) 0.010(4)
C8 0.089(6) 0.076(7) 0.041(5) 0.008(4) 0.020(4) 0.022(5)
C14 0.059(5) 0.058(5) 0.042(5) -0.008(4) 0.011(4) 0.004(4)
C11 0.072(5) 0.056(5) 0.050(5) 0.013(4) 0.015(4) 0.020(4)
C10 0.056(4) 0.059(5) 0.031(4) -0.003(3) 0.004(3) 0.018(4)
C13 0.064(5) 0.080(7) 0.049(6) -0.006(5) 0.005(4) 0.025(5)
C12 0.085(6) 0.082(7) 0.044(5) -0.001(5) 0.001(5) 0.035(5)
C18 0.084(6) 0.057(6) 0.078(7) -0.021(5) 0.014(5) 0.015(5)
C15 0.060(6) 0.086(8) 0.087(8) -0.021(6) -0.007(5) 0.001(5)
C17 0.116(9) 0.049(6) 0.105(9) -0.007(6) 0.003(7) -0.001(6)
C19 0.101(7) 0.057(6) 0.054(6) -0.014(4) -0.010(5) -0.002(5)
C16 0.073(7) 0.074(7) 0.123(10) -0.004(7) 0.018(6) -0.015(6)
S1' 0.056(7) 0.081(8) 0.069(5) -0.008(5) 0.014(6) 0.024(5)
C20 0.045(9) 0.074(12) 0.084(13) -0.021(9) -0.015(8) 0.028(9)
N3 0.091(9) 0.126(12) 0.127(11) -0.054(9) 0.004(8) 0.044(9)
S1 0.059(3) 0.068(4) 0.069(3) -0.012(2) -0.007(2) 0.024(3)
S2' 0.085(5) 0.071(5) 0.078(5) 0.016(4) 0.024(4) 0.039(4)
C21 0.142(15) 0.151(17) 0.159(16) 0.010(14) 0.020(12) 0.124(13)
C22 0.104(17) 0.18(4) 0.12(2) -0.06(3) -0.096(17) 0.03(2)
C23 0.104(13) 0.18(2) 0.122(15) -0.004(15) 0.018(11) 0.082(13)
C24 0.30(12) 0.03(3) 0.17(9) 0.02(2) -0.06(4) -0.02(2)
C20' 0.054(13) 0.093(19) 0.12(2) 0.002(16) 0.013(13) 0.027(13)
N3' 0.142(19) 0.111(18) 0.131(19) 0.010(13) 0.073(16) 0.092(16)
C22' 0.082(18) 0.060(18) 0.24(5) 0.03(2) 0.08(2) 0.003(13)
C21' 0.17(3) 0.11(2) 0.17(3) 0.038(17) 0.03(2) 0.096(16)
C23' 0.10(3) 0.14(6) 0.10(5) -0.08(5) 0.06(3) -0.05(4)
S2 0.054(6) 0.091(8) 0.068(4) -0.014(5) 0.016(4) 0.023(4)
C24' 0.07(2) 0.07(2) 0.11(2) -0.041(19) 0.04(2) 0.016(16)
Pd1' 0.0491(4) 0.0467(4) 0.0540(4) -0.0024(3) 0.0082(3) 0.0117(3)

loop_
_atom_type_symbol
_atom_type_description
_atom_type_scat_dispersion_real
_atom_type_scat_dispersion_imag
_atom_type_scat_source
C C 0.0033 0.0016 'International Tables Vol C Tables 4.2.6.8 and 6.1.1.4'
H H 0.0000 0.0000 'International Tables Vol C Tables 4.2.6.8 and 6.1.1.4'
N N 0.0061 0.0033 'International Tables Vol C Tables 4.2.6.8 and 6.1.1.4'
S S 0.1246 0.1234 'International Tables Vol C Tables 4.2.6.8 and 6.1.1.4'
Fe Fe 0.3463 0.8444 'International Tables Vol C Tables 4.2.6.8 and 6.1.1.4'
Pd Pd -0.9988 1.0072 'International Tables Vol C Tables 4.2.6.8 and 6.1.1.4'

loop_
_geom_angle_atom_site_label_1
_geom_angle_atom_site_label_2
_geom_angle_atom_site_label_3
_geom_angle
N2 Pd1 N1 88.9(2)
N2 Pd1 S1 96.2(2)
N1 Pd1 S1 170.3(2)
N2 Pd1 S2 170.6(4)
N1 Pd1 S2 98.2(4)
S1 Pd1 S2 75.9(4)
C11 Fe2 C18 153.1(4)
C11 Fe2 C16 105.9(4)
C18 Fe2 C16 68.0(4)
C11 Fe2 C12 41.3(3)
C18 Fe2 C12 117.8(4)
C16 Fe2 C12 121.3(5)
C11 Fe2 C17 119.1(4)
C18 Fe2 C17 39.5(4)
C16 Fe2 C17 40.3(4)
C12 Fe2 C17 104.3(5)
C11 Fe2 C15 125.0(4)
C18 Fe2 C15 68.5(4)
C16 Fe2 C15 40.9(4)
C12 Fe2 C15 160.0(4)
C17 Fe2 C15 67.8(5)
C11 Fe2 C13 69.2(4)
C18 Fe2 C13 105.7(4)
C16 Fe2 C13 156.9(4)
C12 Fe2 C13 40.3(4)
C17 Fe2 C13 120.9(4)
C15 Fe2 C13 159.6(4)
C11 Fe2 C19 163.3(4)
C18 Fe2 C19 40.7(4)
C16 Fe2 C19 67.6(5)
C12 Fe2 C19 155.3(4)
C17 Fe2 C19 66.8(4)
C15 Fe2 C19 40.2(4)
C13 Fe2 C19 122.9(4)
C11 Fe2 C14 69.0(3)
C18 Fe2 C14 125.2(4)
C16 Fe2 C14 160.3(4)
C12 Fe2 C14 68.2(4)
C17 Fe2 C14 159.0(4)
C15 Fe2 C14 125.5(4)
C13 Fe2 C14 40.9(3)
C19 Fe2 C14 111.6(4)
C11 Fe2 C10 40.7(3)
C18 Fe2 C10 164.1(4)
C16 Fe2 C10 122.8(4)
C12 Fe2 C10 68.5(3)
C17 Fe2 C10 156.2(4)
C15 Fe2 C10 111.0(4)
C13 Fe2 C10 69.0(3)
C19 Fe2 C10 128.7(3)
C14 Fe2 C10 41.2(3)
C1 N1 C4 106.5(7)
C1 N1 Pd1 124.1(5)
C4 N1 Pd1 128.9(5)
C9 N2 C6 107.2(6)
C9 N2 Pd1 123.6(5)
C6 N2 Pd1 129.1(5)
C5 C4 N1 123.7(7)
C5 C4 C3 128.3(7)
N1 C4 C3 107.9(6)
C4 C5 C6 125.9(7)
C4 C5 C10 115.3(6)
C6 C5 C10 118.7(6)
N2 C6 C5 123.3(6)
N2 C6 C7 107.6(6)
C5 C6 C7 129.1(7)
N1 C1 C2 111.0(7)
N1 C1 H1 124.5
C2 C1 H1 124.5
C2 C3 C4 108.5(7)
C2 C3 H3 125.7
C4 C3 H3 125.8
C8 C7 C6 107.5(7)
C8 C7 H7 126.2
C6 C7 H7 126.2
C3 C2 C1 106.1(7)
C3 C2 H2 127.0
C1 C2 H2 127.0
N2 C9 C8 111.3(7)
N2 C9 H9 124.4
C8 C9 H9 124.4
C7 C8 C9 106.3(7)
C7 C8 H8 126.8
C9 C8 H8 126.8
C13 C14 C10 108.2(7)
C13 C14 Fe2 69.3(5)
C10 C14 Fe2 70.2(5)
C13 C14 H14 125.9
C10 C14 H14 125.9
Fe2 C14 H14 125.9
C10 C11 C12 108.0(8)
C10 C11 Fe2 71.6(5)
C12 C11 Fe2 69.6(5)
C10 C11 H11 126.0
C12 C11 H11 126.0
Fe2 C11 H11 126.0
C11 C10 C14 106.8(7)
C11 C10 C5 126.4(7)
C14 C10 C5 126.5(7)
C11 C10 Fe2 67.8(5)
C14 C10 Fe2 68.6(4)
C5 C10 Fe2 132.7(5)
C12 C13 C14 107.7(7)
C12 C13 Fe2 69.3(5)
C14 C13 Fe2 69.8(5)
C12 C13 H13 126.2
C14 C13 H13 126.2
Fe2 C13 H13 126.2
C13 C12 C11 109.3(8)
C13 C12 Fe2 70.5(5)
C11 C12 Fe2 69.1(5)
C13 C12 H12 125.3
C11 C12 H12 125.3
Fe2 C12 H12 125.3
C17 C18 C19 107.3(9)
C17 C18 Fe2 70.8(6)
C19 C18 Fe2 70.3(5)
C17 C18 H18 126.3
C19 C18 H18 126.3
Fe2 C18 H18 126.3
C19 C15 C16 106.8(9)
C19 C15 Fe2 70.1(5)
C16 C15 Fe2 69.0(6)
C19 C15 H15 126.6
C16 C15 H15 126.6
Fe2 C15 H15 126.6
C18 C17 C16 109.6(10)
C18 C17 Fe2 69.8(6)
C16 C17 Fe2 69.4(6)
C18 C17 H17 125.2
C16 C17 H17 125.2
Fe2 C17 H17 125.2
C15 C19 C18 108.7(10)
C15 C19 Fe2 69.8(6)
C18 C19 Fe2 69.0(5)
C15 C19 H19 125.6
C18 C19 H19 125.6
Fe2 C19 H19 125.6
C17 C16 C15 107.5(10)
C17 C16 Fe2 70.3(6)
C15 C16 Fe2 70.0(6)
C17 C16 H16 126.2
C15 C16 H16 126.2
Fe2 C16 H16 126.2
N3 C20 S1 123.7(14)
N3 C20 S2 122.9(15)
S1 C20 S2 112.6(9)
C20 N3 C23 122.3(15)
C20 N3 C21 118.7(14)
C23 N3 C21 119.0(14)
C20 S1 Pd1 86.5(6)
C22 C21 N3 107.1(17)
C22 C21 H21A 110.2
N3 C21 H21A 110.3
C22 C21 H21B 110.3
N3 C21 H21B 110.4
H21A C21 H21B 108.6
C24 C23 N3 100(3)
C24 C23 H23A 111.8
N3 C23 H23A 111.9
C24 C23 H23B 112.0
N3 C23 H23B 111.8
H23A C23 H23B 109.6
N3' C20' S2' 124(2)
N3' C20' S1' 129(2)
S2' C20' S1' 107.7(12)
C20' N3' C23' 121(3)
C20' N3' C21' 119.5(19)
C23' N3' C21' 117(3)
C21' C22' H22D 109.5
C21' C22' H22E 109.4
H22D C22' H22E 109.5
C21' C22' H22F 109.5
H22D C22' H22F 109.5
H22E C22' H22F 109.5
C22' C21' N3' 105(2)
C22' C21' H21C 110.8
N3' C21' H21C 110.8
C22' C21' H21D 110.9
N3' C21' H21D 110.8
H21C C21' H21D 108.9
C24' C23' N3' 112(2)
C24' C23' H23C 109.2
N3' C23' H23C 109.3
C24' C23' H23D 109.0
N3' C23' H23D 109.0
H23C C23' H23D 107.9
C20 S2 Pd1 84.8(8)
C23' C24' H24D 109.6
C23' C24' H24E 109.5
H24D C24' H24E 109.5
C23' C24' H24F 109.4
H24D C24' H24F 109.5
H24E C24' H24F 109.5

loop_
_geom_bond_atom_site_label_1
_geom_bond_atom_site_label_2
_geom_bond_distance
Pd1 N2 2.011(6)
Pd1 N1 2.011(6)
Pd1 S1 2.311(5)
Pd1 S2 2.356(13)
Fe2 C11 2.021(8)
Fe2 C18 2.026(9)
Fe2 C16 2.027(10)
Fe2 C12 2.027(9)
Fe2 C17 2.039(10)
Fe2 C15 2.040(9)
Fe2 C13 2.043(9)
Fe2 C19 2.044(9)
Fe2 C14 2.049(8)
Fe2 C10 2.071(8)
N1 C1 1.346(10)
N1 C4 1.402(9)
N2 C9 1.338(10)
N2 C6 1.401(9)
C4 C5 1.395(10)
C4 C3 1.405(10)
C5 C6 1.411(10)
C5 C10 1.500(10)
C6 C7 1.419(10)
C1 C2 1.408(12)
C1 H1 0.9300
C3 C2 1.366(11)
C3 H3 0.9300
C7 C8 1.383(11)
C7 H7 0.9300
C2 H2 0.9300
C9 C8 1.399(11)
C9 H9 0.9300
C8 H8 0.9300
C14 C13 1.429(11)
C14 C10 1.449(10)
C14 H14 0.9800
C11 C10 1.423(11)
C11 C12 1.427(11)
C11 H11 0.9800
C13 C12 1.401(13)
C13 H13 0.9800
C12 H12 0.9800
C18 C17 1.373(14)
C18 C19 1.415(13)
C18 H18 0.9800
C15 C19 1.402(13)
C15 C16 1.421(15)
C15 H15 0.9800
C17 C16 1.400(14)
C17 H17 0.9800
C19 H19 0.9800
C16 H16 0.9800
S1' C20' 1.70(3)
C20 N3 1.335(19)
C20 S1 1.718(18)
C20 S2 1.73(2)
N3 C23 1.521(16)
N3 C21 1.529(16)
S2' C20' 1.70(3)
C21 C22 1.464(18)
C21 H21A 0.9700
C21 H21B 0.9700
C22 H22A 0.9600
C22 H22B 0.9600
C22 H22C 0.9600
C23 C24 1.46(2)
C23 H23A 0.9700
C23 H23B 0.9700
C24 H24A 0.9600
C24 H24B 0.9600
C24 H24C 0.9600
C20' N3' 1.331(17)
N3' C23' 1.559(19)
N3' C21' 1.568(18)
C22' C21' 1.427(19)
C22' H22D 0.9600
C22' H22E 0.9600
C22' H22F 0.9600
C21' H21C 0.9700
C21' H21D 0.9700
C23' C24' 1.436(19)
C23' H23C 0.9700
C23' H23D 0.9700
C24' H24D 0.9600
C24' H24E 0.9600
C24' H24F 0.9600

loop_
_geom_torsion_atom_site_label_1
_geom_torsion_atom_site_label_2
_geom_torsion_atom_site_label_3
_geom_torsion_atom_site_label_4
_geom_torsion
N2 Pd1 N1 C1 172.2(6)
S1 Pd1 N1 C1 -65.8(15)
S2 Pd1 N1 C1 -13.9(7)
N2 Pd1 N1 C4 1.3(6)
S1 Pd1 N1 C4 123.2(12)
S2 Pd1 N1 C4 175.1(6)
N1 Pd1 N2 C9 179.2(6)
S1 Pd1 N2 C9 7.5(7)
S2 Pd1 N2 C9 40(3)
N1 Pd1 N2 C6 2.0(6)
S1 Pd1 N2 C6 -169.7(6)
S2 Pd1 N2 C6 -137(2)
C1 N1 C4 C5 -177.3(7)
Pd1 N1 C4 C5 -5.0(10)
C1 N1 C4 C3 -0.8(8)
Pd1 N1 C4 C3 171.4(5)
N1 C4 C5 C6 5.9(12)
C3 C4 C5 C6 -169.8(7)
N1 C4 C5 C10 -177.9(6)
C3 C4 C5 C10 6.4(11)
C9 N2 C6 C5 -179.3(7)
Pd1 N2 C6 C5 -1.8(10)
C9 N2 C6 C7 -0.5(9)
Pd1 N2 C6 C7 177.1(5)
C4 C5 C6 N2 -2.4(12)
C10 C5 C6 N2 -178.5(7)
C4 C5 C6 C7 179.0(8)
C10 C5 C6 C7 2.9(12)
C4 N1 C1 C2 0.8(9)
Pd1 N1 C1 C2 -171.8(6)
C5 C4 C3 C2 176.7(8)
N1 C4 C3 C2 0.4(9)
N2 C6 C7 C8 1.0(10)
C5 C6 C7 C8 179.8(8)
C4 C3 C2 C1 0.1(10)
N1 C1 C2 C3 -0.6(11)
C6 N2 C9 C8 -0.2(10)
Pd1 N2 C9 C8 -177.9(6)
C6 C7 C8 C9 -1.1(11)
N2 C9 C8 C7 0.8(11)
C11 Fe2 C14 C13 82.0(5)
C18 Fe2 C14 C13 -71.9(6)
C16 Fe2 C14 C13 160.4(12)
C12 Fe2 C14 C13 37.5(5)
C17 Fe2 C14 C13 -34.8(14)
C15 Fe2 C14 C13 -159.2(5)
C19 Fe2 C14 C13 -115.9(5)
C10 Fe2 C14 C13 119.3(7)
C11 Fe2 C14 C10 -37.3(4)
C18 Fe2 C14 C10 168.8(5)
C16 Fe2 C14 C10 41.0(14)
C12 Fe2 C14 C10 -81.8(5)
C17 Fe2 C14 C10 -154.2(11)
C15 Fe2 C14 C10 81.4(6)
C13 Fe2 C14 C10 -119.3(7)
C19 Fe2 C14 C10 124.7(5)
C18 Fe2 C11 C10 165.2(8)
C16 Fe2 C11 C10 -122.2(6)
C12 Fe2 C11 C10 118.1(8)
C17 Fe2 C11 C10 -163.7(5)
C15 Fe2 C11 C10 -81.6(6)
C13 Fe2 C11 C10 81.7(5)
C19 Fe2 C11 C10 -57.4(15)
C14 Fe2 C11 C10 37.8(5)
C18 Fe2 C11 C12 47.1(11)
C16 Fe2 C11 C12 119.7(6)
C17 Fe2 C11 C12 78.2(7)
C15 Fe2 C11 C12 160.2(6)
C13 Fe2 C11 C12 -36.5(6)
C19 Fe2 C11 C12 -175.6(12)
C14 Fe2 C11 C12 -80.4(6)
C10 Fe2 C11 C12 -118.1(8)
C12 C11 C10 C14 2.7(10)
Fe2 C11 C10 C14 -57.6(5)
C12 C11 C10 C5 -172.2(8)
Fe2 C11 C10 C5 127.5(8)
C12 C11 C10 Fe2 60.3(6)
C13 C14 C10 C11 -2.0(9)
Fe2 C14 C10 C11 57.1(6)
C13 C14 C10 C5 172.8(7)
Fe2 C14 C10 C5 -128.0(8)
C13 C14 C10 Fe2 -59.1(6)
C4 C5 C10 C11 40.9(11)
C6 C5 C10 C11 -142.6(8)
C4 C5 C10 C14 -133.0(8)
C6 C5 C10 C14 43.5(11)
C4 C5 C10 Fe2 133.3(7)
C6 C5 C10 Fe2 -50.2(10)
C18 Fe2 C10 C11 -155.1(12)
C16 Fe2 C10 C11 75.5(7)
C12 Fe2 C10 C11 -38.7(5)
C17 Fe2 C10 C11 37.5(12)
C15 Fe2 C10 C11 119.8(6)
C13 Fe2 C10 C11 -82.1(5)
C19 Fe2 C10 C11 161.9(6)
C14 Fe2 C10 C11 -119.7(7)
C11 Fe2 C10 C14 119.7(7)
C18 Fe2 C10 C14 -35.4(14)
C16 Fe2 C10 C14 -164.8(6)
C12 Fe2 C10 C14 81.0(5)
C17 Fe2 C10 C14 157.2(9)
C15 Fe2 C10 C14 -120.5(5)
C13 Fe2 C10 C14 37.6(5)
C19 Fe2 C10 C14 -78.4(6)
C11 Fe2 C10 C5 -119.7(9)
C18 Fe2 C10 C5 85.1(15)
C16 Fe2 C10 C5 -44.2(9)
C12 Fe2 C10 C5 -158.5(8)
C17 Fe2 C10 C5 -82.2(12)
C15 Fe2 C10 C5 0.1(9)
C13 Fe2 C10 C5 158.2(8)
C19 Fe2 C10 C5 42.2(9)
C14 Fe2 C10 C5 120.6(9)
C10 C14 C13 C12 0.6(10)
Fe2 C14 C13 C12 -59.1(6)
C10 C14 C13 Fe2 59.7(5)
C11 Fe2 C13 C12 37.4(5)
C18 Fe2 C13 C12 -114.8(6)
C16 Fe2 C13 C12 -44.3(12)
C17 Fe2 C13 C12 -74.8(7)
C15 Fe2 C13 C12 174.9(10)
C19 Fe2 C13 C12 -155.6(5)
C14 Fe2 C13 C12 119.0(7)
C10 Fe2 C13 C12 81.1(5)
C11 Fe2 C13 C14 -81.6(5)
C18 Fe2 C13 C14 126.3(5)
C16 Fe2 C13 C14 -163.3(10)
C12 Fe2 C13 C14 -119.0(7)
C17 Fe2 C13 C14 166.2(6)
C15 Fe2 C13 C14 55.9(12)
C19 Fe2 C13 C14 85.4(6)
C10 Fe2 C13 C14 -37.9(4)
C14 C13 C12 C11 1.1(10)
Fe2 C13 C12 C11 -58.4(7)
C14 C13 C12 Fe2 59.5(6)
C10 C11 C12 C13 -2.4(11)
Fe2 C11 C12 C13 59.2(6)
C10 C11 C12 Fe2 -61.6(6)
C11 Fe2 C12 C13 -120.7(8)
C18 Fe2 C12 C13 81.3(6)
C16 Fe2 C12 C13 161.3(6)
C17 Fe2 C12 C13 121.3(6)
C15 Fe2 C12 C13 -174.8(10)
C19 Fe2 C12 C13 56.3(12)
C14 Fe2 C12 C13 -38.1(5)
C10 Fe2 C12 C13 -82.5(6)
C18 Fe2 C12 C11 -158.0(6)
C16 Fe2 C12 C11 -78.1(7)
C17 Fe2 C12 C11 -118.0(6)
C15 Fe2 C12 C11 -54.1(14)
C13 Fe2 C12 C11 120.7(8)
C19 Fe2 C12 C11 177.0(8)
C14 Fe2 C12 C11 82.6(6)
C10 Fe2 C12 C11 38.2(5)
C11 Fe2 C18 C17 45.2(11)
C16 Fe2 C18 C17 -36.5(7)
C12 Fe2 C18 C17 78.3(8)
C15 Fe2 C18 C17 -80.7(7)
C13 Fe2 C18 C17 119.9(7)
C19 Fe2 C18 C17 -117.4(9)
C14 Fe2 C18 C17 160.1(6)
C10 Fe2 C18 C17 -172.0(11)
C11 Fe2 C18 C19 162.6(8)
C16 Fe2 C18 C19 80.8(7)
C12 Fe2 C18 C19 -164.3(6)
C17 Fe2 C18 C19 117.4(9)
C15 Fe2 C18 C19 36.6(6)
C13 Fe2 C18 C19 -122.7(6)
C14 Fe2 C18 C19 -82.5(7)
C10 Fe2 C18 C19 -54.6(15)
C11 Fe2 C15 C19 169.5(5)
C18 Fe2 C15 C19 -37.1(6)
C16 Fe2 C15 C19 -117.9(9)
C12 Fe2 C15 C19 -149.8(10)
C17 Fe2 C15 C19 -79.8(7)
C13 Fe2 C15 C19 39.8(14)
C14 Fe2 C15 C19 81.6(7)
C10 Fe2 C15 C19 125.8(6)
C11 Fe2 C15 C16 -72.7(8)
C18 Fe2 C15 C16 80.7(7)
C12 Fe2 C15 C16 -31.9(15)
C17 Fe2 C15 C16 38.1(7)
C13 Fe2 C15 C16 157.7(10)
C19 Fe2 C15 C16 117.9(9)
C14 Fe2 C15 C16 -160.6(6)
C10 Fe2 C15 C16 -116.3(7)
C19 C18 C17 C16 -3.2(12)
Fe2 C18 C17 C16 58.0(8)
C19 C18 C17 Fe2 -61.2(6)
C11 Fe2 C17 C18 -158.4(6)
C16 Fe2 C17 C18 121.4(10)
C12 Fe2 C17 C18 -116.6(7)
C15 Fe2 C17 C18 82.7(7)
C13 Fe2 C17 C18 -76.6(7)
C19 Fe2 C17 C18 39.1(6)
C14 Fe2 C17 C18 -50.7(15)
C10 Fe2 C17 C18 174.6(8)
C11 Fe2 C17 C16 80.2(8)
C18 Fe2 C17 C16 -121.4(10)
C12 Fe2 C17 C16 122.0(8)
C15 Fe2 C17 C16 -38.7(7)
C13 Fe2 C17 C16 162.0(7)
C19 Fe2 C17 C16 -82.3(8)
C14 Fe2 C17 C16 -172.1(10)
C10 Fe2 C17 C16 53.2(13)
C16 C15 C19 C18 -1.5(11)
Fe2 C15 C19 C18 58.1(7)
C16 C15 C19 Fe2 -59.6(7)
C17 C18 C19 C15 2.9(11)
Fe2 C18 C19 C15 -58.6(7)
C17 C18 C19 Fe2 61.5(7)
C11 Fe2 C19 C15 -31.4(16)
C18 Fe2 C19 C15 120.5(9)
C16 Fe2 C19 C15 38.8(6)
C12 Fe2 C19 C15 155.6(10)
C17 Fe2 C19 C15 82.6(7)
C13 Fe2 C19 C15 -164.6(6)
C14 Fe2 C19 C15 -120.0(6)
C10 Fe2 C19 C15 -76.1(7)
C11 Fe2 C19 C18 -151.9(12)
C16 Fe2 C19 C18 -81.8(7)
C12 Fe2 C19 C18 35.1(13)
C17 Fe2 C19 C18 -37.9(6)
C15 Fe2 C19 C18 -120.5(9)
C13 Fe2 C19 C18 74.9(7)
C14 Fe2 C19 C18 119.4(6)
C10 Fe2 C19 C18 163.3(6)
C18 C17 C16 C15 2.3(13)
Fe2 C17 C16 C15 60.5(8)
C18 C17 C16 Fe2 -58.2(8)
C19 C15 C16 C17 -0.4(12)
Fe2 C15 C16 C17 -60.7(8)
C19 C15 C16 Fe2 60.2(7)
C11 Fe2 C16 C17 -116.4(7)
C18 Fe2 C16 C17 35.8(7)
C12 Fe2 C16 C17 -74.2(8)
C15 Fe2 C16 C17 118.0(10)
C13 Fe2 C16 C17 -42.3(14)
C19 Fe2 C16 C17 79.9(8)
C14 Fe2 C16 C17 171.6(11)
C10 Fe2 C16 C17 -157.4(7)
C11 Fe2 C16 C15 125.6(6)
C18 Fe2 C16 C15 -82.2(7)
C12 Fe2 C16 C15 167.8(6)
C17 Fe2 C16 C15 -118.0(10)
C13 Fe2 C16 C15 -160.3(9)
C19 Fe2 C16 C15 -38.1(6)
C14 Fe2 C16 C15 53.7(16)
C10 Fe2 C16 C15 84.6(7)
S1 C20 N3 C23 178.0(17)
S2 C20 N3 C23 9(3)
S1 C20 N3 C21 -5(3)
S2 C20 N3 C21 -173.9(15)
N3 C20 S1 Pd1 -174.3(18)
S2 C20 S1 Pd1 -4.6(10)
N2 Pd1 S1 C20 178.0(7)
N1 Pd1 S1 C20 56.6(15)
S2 Pd1 S1 C20 3.2(7)
C20 N3 C21 C22 88(2)
C23 N3 C21 C22 -95(2)
C20 N3 C23 C24 82(4)
C21 N3 C23 C24 -95(3)
S2' C20' N3' C23' 180(2)
S1' C20' N3' C23' 2(4)
S2' C20' N3' C21' -20(4)
S1' C20' N3' C21' 163(2)
C20' N3' C21' C22' -97(3)
C23' N3' C21' C22' 64(3)
C20' N3' C23' C24' -87(5)
C21' N3' C23' C24' 112(4)
N3 C20 S2 Pd1 174.3(17)
S1 C20 S2 Pd1 4.5(10)
N2 Pd1 S2 C20 -36(3)
N1 Pd1 S2 C20 -175.3(7)
S1 Pd1 S2 C20 -3.2(7)
